data_2007857
loop_
_publ_author_name
'Rothammel, Walter'
'Spengler, Roland'
'Burzlaff, Hans'
'Jarraya, S.'
'Ben Salah, Abdelhamid'

_publ_section_title
;
 Redetermination of Tetrakis(methylammonium) Hexachloroindate Chloride
;
_journal_issue 11
_journal_name_full 'Acta Crystallographica Section C'
_journal_page_first IUC9800059
_journal_paper_doi 10.1107/S0108270198099284
_journal_volume 54
_journal_year 1998
_chemical_formula_iupac '(C H6 N)4 [In1 Cl6] Cl'
_chemical_formula_moiety '4(CH3 NH3)^+^, Cl^-^, InCl6^3-^'
_chemical_formula_structural '[(CH3 NH3)4 Cl] InCl6'
_chemical_formula_sum 'C4 H24 Cl7 In N4'
_chemical_formula_weight 491.25
_chemical_name_systematic
;
tetra(methylammonium)chloride hexachloroindiumate
;
_space_group_IT_number 13
_symmetry_cell_setting monoclinic
_symmetry_space_group_name_Hall '-P 2yac'
_symmetry_space_group_name_H-M 'P 1 2/n 1'
_atom_type_scat_source International_Tables_Vol_IV_Table_2.2B
_cell_angle_alpha 90
_cell_angle_beta 103.800(10)
_cell_angle_gamma 90
_cell_formula_units_Z 4
_cell_length_a 16.2320(10)
_cell_length_b 7.4490(4)
_cell_length_c 16.1250(10)
_cell_measurement_reflns_used 37
_cell_measurement_temperature 298
_cell_measurement_theta_max 22.4
_cell_measurement_theta_min 18.7
_cell_volume 1893.4(2)
_computing_cell_refinement 'local software (Gomm, 1993)'
_computing_data_collection 'local software (Gomm, 1993)'
_computing_data_reduction 'local software (Gomm, 1993)'
_computing_molecular_graphics 'CRYSTAN (Burzlaff & Rothammel, 1988)'
_computing_publication_material 'CRYSTAN (Burzlaff & Rothammel, 1988)'
_computing_structure_refinement 'CRYSTAN (Spengler & Zimmermann, 1998)'
_computing_structure_solution 'CRYSTAN (Burzlaff & Rothammel, 1988)'
_diffrn_ambient_temperature 298
_diffrn_measurement_device 'Rebuilt Philips PW1100 diffractometer (Gomm, 1993)'
_diffrn_measurement_method \q/2\q
_diffrn_radiation_monochromator graphite
_diffrn_radiation_source 'X-Ray Tube'
_diffrn_radiation_type 'Mo K\a'
_diffrn_radiation_wavelength .70926
_diffrn_reflns_av_R_equivalents .0563
_diffrn_reflns_av_sigmaI/netI .0192
_diffrn_reflns_limit_h_max 18
_diffrn_reflns_limit_h_min -18
_diffrn_reflns_limit_k_max 8
_diffrn_reflns_limit_k_min -8
_diffrn_reflns_limit_l_max 18
_diffrn_reflns_limit_l_min -18
_diffrn_reflns_number 12646
_diffrn_reflns_theta_max 24.5
_diffrn_reflns_theta_min .0
_diffrn_standards_decay_% 1.3
_diffrn_standards_interval_count 80
_diffrn_standards_number 6
_exptl_absorpt_coefficient_mu 2.214
_exptl_absorpt_correction_T_max .870
_exptl_absorpt_correction_T_min .549
_exptl_absorpt_correction_type '\y scan'
_exptl_absorpt_process_details '(modified version of CAMEL JOCKEY; Flack, 1975)'
_exptl_crystal_colour colourless
_exptl_crystal_density_diffrn 1.723
_exptl_crystal_density_method 'not measured'
_exptl_crystal_description irregula
_exptl_crystal_F_000 976
_exptl_crystal_size_max .25
_exptl_crystal_size_mid .20
_exptl_crystal_size_min .10
_exptl_crystal_size_rad .09
_refine_diff_density_max .67
_refine_diff_density_min -.78
_refine_ls_extinction_coef 27.E2(2)
_refine_ls_extinction_method 'Larson (1970) extinction refinement'
_refine_ls_goodness_of_fit_obs 1.70
_refine_ls_hydrogen_treatment riding
_refine_ls_matrix_type full
_refine_ls_number_parameters 175
_refine_ls_number_reflns 3163
_refine_ls_R_factor_obs .052
_refine_ls_shift/su_max .01
_refine_ls_structure_factor_coef F
_refine_ls_weighting_details ' w = 1/[\s^2^(F~obs~)]'
_refine_ls_weighting_scheme sigma
_refine_ls_wR_factor_obs .030
_reflns_number_gt 3163
_reflns_number_total 3163
_reflns_threshold_expression 'refl_observed_if_F>_ .0_sigma(F)'
_cod_data_source_file qa0060.cif
_cod_data_source_block qa0060
_cod_original_sg_symbol_H-M 'P 2/n'
_cod_database_code 2007857

loop_
_symmetry_equiv_pos_as_xyz
'  X  ,  Y  ,  Z  '
' 1/2-X  ,  Y  , 1/2-Z  '
'  -X  ,  -Y  ,  -Z  '
' 1/2+X  ,  -Y  , 1/2+Z  '

loop_
_atom_site_aniso_label
_atom_site_aniso_U_11
_atom_site_aniso_U_22
_atom_site_aniso_U_33
_atom_site_aniso_U_12
_atom_site_aniso_U_13
_atom_site_aniso_U_23
In1 .0272(2) .0279(3) .0289(2) .0010(2) .00150(10) .0009(2)
In2 .0247(2) .0274(3) .0314(2) .0004(2) .00230(10) -.0030(2)
Cl1 .0480(8) .0461(8) .0466(6) .0033(7) .0036(5) -.0161(6)
Cl2 .0478(8) .0493(9) .0456(6) -.0036(7) .0013(5) .0198(6)
Cl3 .0272(6) .0662(9) .0452(5) .0011(7) -.0023(4) .0040(6)
Cl4 .0390(6) .0594(8) .0353(4) -.0027(7) -.0047(3) -.0021(6)
Cl5 .0383(7) .0429(8) .0511(6) .0131(6) .0094(5) -.0054(5)
Cl6 .0380(7) .0398(7) .0466(5) -.0108(6) .0031(4) .0026(5)
Cl7 .0720(10) .065(2) .0610(9) .00000 -.0218(8) .00000
Cl8 .0460(10) .070(2) .0920(10) .00000 -.0155(9) .00000
N1 .038(2) .066(3) .066(2) .005(3) .002(2) .011(3)
C1 .051(3) .076(4) .080(3) .005(4) .014(3) .011(4)
N2 .059(3) .050(3) .046(2) .004(2) -.005(2) -.002(2)
C2 .085(4) .062(4) .046(2) -.012(4) .007(2) -.004(3)
N3 .075(4) .105(5) .057(3) -.007(4) .016(2) .001(3)
C3 .053(4) .077(5) .064(3) .002(4) -.001(2) .012(3)
N4 .065(4) .099(5) .053(3) -.001(3) .020(2) -.007(3)
C4 .048(4) .083(6) .062(3) .001(3) -.002(2) -.008(3)

loop_
_atom_site_label
_atom_site_fract_x
_atom_site_fract_y
_atom_site_fract_z
_atom_site_U_iso_or_equiv
_atom_site_thermal_displace_type
_atom_site_occupancy
In1 .5 0 0 .028000(10) Uani 1.0
In2 0 0 0 .027860(10) Uani 1.0
Cl1 .51481(8) -.2429(2) -.10305(8) .04691(5) Uani 1.0
Cl2 .52610(8) .2350(2) -.10245(8) .04760(5) Uani 1.0
Cl3 .34331(7) .0131(2) -.06553(7) .04621(4) Uani 1.0
Cl4 -.06276(7) .0145(2) -.15818(7) .04457(4) Uani 1.0
Cl5 .11033(7) -.2176(2) -.02583(8) .04411(5) Uani 1.0
Cl6 .09474(7) .2586(2) -.01271(8) .04146(4) Uani 1.0
Cl7 .75000 .3779(3) .25000 .06610(9) Uani 1.0
Cl8 .25000 .6222(3) .25000 .06913(9) Uani 1.0
N1 .6391(3) .5034(7) .0684(3) .0570(2) Uani 1.0
C1 .7063(4) .5010(10) .0224(4) .0691(3) Uani 1.0
N2 .0670(3) .5249(7) .1386(3) .0515(2) Uani 1.0
C2 .0249(4) .4792(9) .2079(4) .0642(2) Uani 1.0
N3 .2819(4) .9250(10) .1178(4) .0792(3) Uani 1.0
C3 .2826(4) 1.1100(10) .1448(4) .0645(3) Uani 1.0
N4 .8842(3) .0670(9) .2244(3) .0726(3) Uani 1.0
C4 .8547(4) -.1180(10) .2131(4) .0644(3) Uani 1.0
H1 .662(2) .467(4) .1220(10) .085(5) Uovl 1.0
H2 .61966 .61687 .06759 .085(5) Uovl 1.0
H3 .59797 .42802 .04146 .085(5) Uovl 1.0
H4 .681(2) .521(4) -.0340(10) .085(5) Uovl 1.0
H5 .74322 .59126 .04484 .085(5) Uovl 1.0
H6 .73124 .39042 .03116 .085(5) Uovl 1.0
H7 .069(2) .423(4) .1110(10) .085(5) Uovl 1.0
H8 .03383 .60652 .10778 .085(5) Uovl 1.0
H9 .11735 .56612 .16519 .085(5) Uovl 1.0
H10 .029(2) .582(4) .2420(10) .085(5) Uovl 1.0
H11 -.03155 .45100 .18083 .085(5) Uovl 1.0
H12 .05484 .38062 .23670 .085(5) Uovl 1.0
H13 .328(2) .892(3) .107(2) .085(5) Uovl 1.0
H14 .27276 .85169 .15486 .085(5) Uovl 1.0
H15 .24396 .90353 .07263 .085(5) Uovl 1.0
H16 .2920(10) 1.191(3) .101(2) .085(5) Uovl 1.0
H17 .22956 1.14348 .15767 .085(5) Uovl 1.0
H18 .32695 1.13181 .19556 .085(5) Uovl 1.0
H19 .9020(10) .088(3) .181(2) .085(5) Uovl 1.0
H20 .84095 .12500 .22749 .085(5) Uovl 1.0
H21 .92209 .06469 .26967 .085(5) Uovl 1.0
H22 .812(2) -.138(3) .164(2) .085(5) Uovl 1.0
H23 .89676 -.20069 .20951 .085(5) Uovl 1.0
H24 .83198 -.16121 .25712 .085(5) Uovl 1.0

loop_
_atom_type_symbol
In
Cl
N
C
H

loop_
_geom_angle_atom_site_label_1
_geom_angle_atom_site_label_2
_geom_angle_atom_site_label_3
_geom_angle_site_symmetry_1
_geom_angle_site_symmetry_3
_geom_angle
_geom_angle_publ_flag
Cl1 In1 Cl1 3_655 . 180.0000 no
Cl2 In1 Cl1 . . 90.52(4) yes
Cl2 In1 Cl1 . 3_655 89.48(4) no
Cl2 In1 Cl1 3_655 . 89.48(4) no
Cl2 In1 Cl1 3_655 3_655 90.52(4) no
Cl2 In1 Cl2 3_655 . 180.0000 no
Cl3 In1 Cl1 3_655 . 90.18(4) yes
Cl3 In1 Cl1 3_655 3_655 89.82(4) no
Cl3 In1 Cl2 3_655 . 89.49(4) yes
Cl3 In1 Cl2 3_655 3_655 90.51(4) no
Cl3 In1 Cl1 . . 89.82(4) no
Cl3 In1 Cl1 . 3_655 90.18(4) no
Cl3 In1 Cl2 . . 90.51(4) no
Cl3 In1 Cl2 . 3_655 89.49(4) no
Cl3 In1 Cl3 . 3_655 180.0000 no
Cl6 In2 Cl6 3_555 . 180.0000 no
Cl4 In2 Cl6 . . 89.54(4) yes
Cl4 In2 Cl6 . 3_555 90.46(4) no
Cl4 In2 Cl6 3_555 . 90.46(4) no
Cl4 In2 Cl6 3_555 3_555 89.54(4) no
Cl4 In2 Cl4 3_555 . 180.0000 no
Cl5 In2 Cl6 . . 90.39(4) yes
Cl5 In2 Cl6 . 3_555 89.61(4) no
Cl5 In2 Cl4 . . 89.54(4) yes
Cl5 In2 Cl4 . 3_555 90.46(4) no
Cl5 In2 Cl6 3_555 . 89.61(4) no
Cl5 In2 Cl6 3_555 3_555 90.39(4) no
Cl5 In2 Cl4 3_555 . 90.46(4) no
Cl5 In2 Cl4 3_555 3_555 89.54(4) no
Cl5 In2 Cl5 3_555 . 180.0000 no
H21 Cl1 In1 4_454 . 91.47(4) no
H3 Cl1 In1 3_655 . 86.76(4) no
H3 Cl1 H21 3_655 4_454 103.80(4) no
H13 Cl2 In1 3_665 . 93.6(7) no
H3 Cl2 In1 . . 85.02(4) no
H3 Cl2 H13 . 3_665 90.6(7) no
H2 Cl2 In1 3_665 . 81.88(4) no
H2 Cl2 H13 3_665 3_665 170.1(8) no
H2 Cl2 H3 3_665 . 80.32(4) no
H22 Cl3 In1 3_655 . 159.5(5) no
H15 Cl5 In2 1_545 . 101.74(4) no
H19 Cl5 In2 3_655 . 91.5(5) no
H19 Cl5 H15 3_655 1_545 108.8(5) no
H8 Cl6 H7 3_565 . 91.1(5) no
In2 Cl6 H7 . . 95.1(7) no
In2 Cl6 H8 . 3_565 85.40(4) no
H1 Cl7 H1 2_655 . 147.0(10) no
H20 Cl7 H1 2_655 . 94.8(7) no
H20 Cl7 H1 2_655 2_655 110.6(7) no
H20 Cl7 H1 . . 110.6(7) no
H20 Cl7 H1 . 2_655 94.8(7) no
H20 Cl7 H20 . 2_655 80.76(7) no
H9 Cl8 H9 2_555 . 159.10(10) no
H14 Cl8 H9 . . 90.82(3) no
H14 Cl8 H9 . 2_555 104.26(4) no
H14 Cl8 H9 2_555 . 104.26(4) no
H14 Cl8 H9 2_555 2_555 90.82(3) no
H14 Cl8 H14 2_555 . 88.37(8) no
H1 N1 H3 . . 111.(2) no
H2 N1 H3 . . 111.2(4) no
H2 N1 H1 . . 111.(2) no
C1 N1 H3 . . 107.7(5) no
C1 N1 H1 . . 108.(2) no
C1 N1 H2 . . 107.7(5) no
H6 C1 H4 . . 112.(2) no
H5 C1 H4 . . 112.(2) no
H5 C1 H6 . . 112.0(6) no
N1 C1 H4 . . 107.(2) no
N1 C1 H6 . . 106.8(6) no
N1 C1 H5 . . 106.8(6) no
Cl2 H3 Cl1 . 3_655 81.53(4) no
H7 N2 H8 . . 114.0(10) no
H9 N2 H8 . . 113.8(5) no
H9 N2 H7 . . 114.(2) no
C2 N2 H8 . . 104.7(5) no
C2 N2 H7 . . 105.(2) no
C2 N2 H9 . . 104.7(4) no
H12 C2 H11 . . 112.8(7) no
H10 C2 H11 . . 113.(2) no
H10 C2 H12 . . 113.(2) no
N2 C2 H11 . . 105.9(5) no
N2 C2 H12 . . 105.9(6) no
N2 C2 H10 . . 106.(2) no
H15 N3 H14 . . 105.6(7) no
H13 N3 H14 . . 106.(2) no
H13 N3 H15 . . 106.(2) no
C3 N3 H14 . . 113.1(7) no
C3 N3 H15 . . 113.1(7) no
C3 N3 H13 . . 113.(2) no
H16 C3 H17 . . 107.(2) no
H18 C3 H17 . . 107.3(7) no
H18 C3 H16 . . 107.0(10) no
N3 C3 H17 . . 111.6(6) no
N3 C3 H16 . . 112.(2) no
N3 C3 H18 . . 111.6(6) no
H21 N4 H20 . . 114.4(7) no
H19 N4 H20 . . 114.(2) no
H19 N4 H21 . . 114.(2) no
C4 N4 H20 . . 104.0(6) no
C4 N4 H21 . . 104.0(6) no
C4 N4 H19 . . 104.(2) no
H23 C4 H22 . . 104.(2) no
H24 C4 H22 . . 104.(2) no
H24 C4 H23 . . 104.2(7) no
N4 C4 H22 . . 114.0(10) no
N4 C4 H23 . . 114.3(6) no
N4 C4 H24 . . 114.3(6) no

loop_
_geom_bond_atom_site_label_1
_geom_bond_atom_site_label_2
_geom_bond_site_symmetry_1
_geom_bond_site_symmetry_2
_geom_bond_distance
_geom_bond_publ_flag
In1 Cl1 . . 2.5070(10) yes
In1 Cl1 . 3_655 2.5070(10) no
In1 Cl2 . . 2.5110(10) yes
In1 Cl2 . 3_655 2.5110(10) no
In1 Cl3 . . 2.5130(10) yes
In1 Cl3 . 3_655 2.5130(10) no
In2 Cl4 . . 2.5130(10) yes
In2 Cl4 . 3_555 2.5130(10) no
In2 Cl5 . . 2.5230(10) yes
In2 Cl5 . 3_555 2.5230(10) no
In2 Cl6 . . 2.5040(10) yes
In2 Cl6 . 3_555 2.5040(10) no
N1 H1 . . .90(2) no
N1 H2 . . .90(2) no
N1 H3 . . .90(2) no
N1 C1 . . 1.459(9) yes
C1 H4 . . .92(2) no
C1 H5 . . .92(2) no
C1 H6 . . .92(2) no
N2 H7 . . .88(3) no
N2 H8 . . .88(3) no
N2 H9 . . .88(3) no
N2 C2 . . 1.482(8) yes
C2 H10 . . .94(3) no
C2 H11 . . .94(3) no
C2 H12 . . .94(3) no
N3 H13 . . .85(3) no
N3 H14 . . .85(3) no
N3 H15 . . .85(3) no
N3 C3 . . 1.440(10) yes
C3 H16 . . .97(3) no
C3 H17 . . .97(3) no
C3 H18 . . .97(3) no
N4 H19 . . .84(3) no
N4 H20 . . .84(3) no
N4 H21 . . .84(3) no
N4 C4 . . 1.450(10) yes
C4 H22 . . .93(3) no
C4 H23 . . .93(3) no
C4 H24 . . .93(3) no

loop_
_geom_hbond_atom_site_label_D
_geom_hbond_atom_site_label_H
_geom_hbond_atom_site_label_A
_geom_hbond_site_symmetry_A
_geom_hbond_distance_DH
_geom_hbond_distance_HA
_geom_hbond_distance_DA
_geom_hbond_angle_DHA
_geom_hbond_publ_flag
N1 H1 Cl7 . .90(2) 2.31(2) 3.189(2) 166.(3) yes
N1 H3 Cl1 3_655 .90(2) 2.67(2) 3.314(3) 130.(3) yes
N2 H7 Cl6 . .88(3) 2.47(3) 3.258(3) 150.(2) yes
N2 H8 Cl6 3_565 .88(3) 2.54(3) 3.327(3) 159.(2) yes
N2 H9 Cl8 . .88(3) 2.30(3) 3.167(2) 169.(2) yes
N3 H13 Cl2 3_665 .85(3) 2.56(3) 3.401(4) 169.(4) yes
N3 H14 Cl8 . .85(3) 2.38(2) 3.230(4) 174.(4) yes
N3 H15 Cl5 1_565 .85(3) 2.53(2) 3.342(2) 161.(4) yes
N4 H19 Cl5 3_655 .84(3) 2.64(3) 3.414(3) 155.(2) yes
N4 H20 Cl7 . .84(3) 2.47(2) 3.272(3) 160.(2) yes
N4 H21 Cl1 4_555 .84(3) 2.60(2) 3.338(3) 148.(2) yes
